data_1540642
loop_
_publ_author_name
'Loukopoulos, Edward'
'Griffiths, Kieran'
'Akien, Geoffrey'
'Kourkoumelis, Nikolaos'
'Abdul-Sada, Alaa'
'Kostakis, George'

_publ_section_title
;
 Dinuclear Lanthanide (III) Coordination Polymers in a Domino Reaction
;
_journal_issue 4
_journal_name_full Inorganics
_journal_page_first 448
_journal_paper_doi 10.3390/inorganics3040448
_journal_volume 3
_journal_year 2015
_chemical_formula_moiety 'C42 H36 Cl2 Dy2 N9 O9, Cl'
_chemical_formula_sum 'C42 H36 Cl3 Dy2 N9 O9'
_chemical_formula_weight 1242.15
_chemical_name_systematic
;
 ?
;
_space_group_crystal_system monoclinic
_space_group_IT_number 14
_space_group_name_Hall '-P 2yn'
_space_group_name_H-M_alt 'P 1 21/n 1'
_symmetry_space_group_name_Hall '-P 2yn'
_symmetry_space_group_name_H-M 'P 1 21/n 1'
_atom_sites_solution_hydrogens geom
_audit_creation_date 2015-10-08
_audit_creation_method
;
Olex2 1.2
(compiled 2015.09.30 svn.r3233 for OlexSys, GUI svn.r5103)
;
_cell_angle_alpha 90
_cell_angle_beta 101.857(3)
_cell_angle_gamma 90
_cell_formula_units_Z 4
_cell_length_a 14.2871(3)
_cell_length_b 19.9839(6)
_cell_length_c 20.0637(7)
_cell_measurement_reflns_used 8597
_cell_measurement_temperature 173
_cell_measurement_theta_max 28.8140
_cell_measurement_theta_min 3.6020
_cell_volume 5606.2(3)
_computing_cell_refinement
;
CrysAlisPro, Agilent Technologies,
Version 1.171.37.34i (release 04-08-2014 CrysAlis171 .NET)
(compiled Aug  4 2014,14:34:23)
;
_computing_data_collection
;
CrysAlisPro, Agilent Technologies,
Version 1.171.37.34i (release 04-08-2014 CrysAlis171 .NET)
(compiled Aug  4 2014,14:34:23)
;
_computing_data_reduction
;
CrysAlisPro, Agilent Technologies,
Version 1.171.37.34i (release 04-08-2014 CrysAlis171 .NET)
(compiled Aug  4 2014,14:34:23)
;
_computing_molecular_graphics 'Olex2 (Dolomanov et al., 2009)'
_computing_publication_material 'Olex2 (Dolomanov et al., 2009)'
_computing_structure_refinement 'ShelXL (Sheldrick, 2015)'
_computing_structure_solution 'ShelXS (Sheldrick, 2008)'
_diffrn_ambient_temperature 173
_diffrn_detector 'CCD plate'
_diffrn_detector_area_resol_mean 16.1033
_diffrn_detector_type Eos
_diffrn_measured_fraction_theta_full 0.976
_diffrn_measured_fraction_theta_max 0.975
_diffrn_measurement_details
;
  1 omega  -89.00  -32.00   1.0000   30.0000
omega____ theta____ kappa____ phi______ frames
    -      -15.9733  178.0000 -120.0000 57

  2 omega  -31.00   48.00   1.0000   30.0000
omega____ theta____ kappa____ phi______ frames
    -      -15.9733   57.0000  150.0000 79

  3 omega   -1.00   56.00   1.0000   30.0000
omega____ theta____ kappa____ phi______ frames
    -       16.7545  -99.0000 -120.0000 57
;
_diffrn_measurement_device 'four-circle diffractometer'
_diffrn_measurement_device_type 'Xcalibur, Eos, Gemini ultra'
_diffrn_measurement_method '\w scans'
_diffrn_orient_matrix_UB_11 -0.0018170000
_diffrn_orient_matrix_UB_12 0.0338292000
_diffrn_orient_matrix_UB_13 -0.0108921000
_diffrn_orient_matrix_UB_21 -0.0446495000
_diffrn_orient_matrix_UB_22 0.0039433000
_diffrn_orient_matrix_UB_23 0.0097817000
_diffrn_orient_matrix_UB_31 0.0240130000
_diffrn_orient_matrix_UB_32 0.0099747000
_diffrn_orient_matrix_UB_33 0.0330259000
_diffrn_radiation_monochromator graphite
_diffrn_radiation_probe x-ray
_diffrn_radiation_type MoK\a
_diffrn_radiation_wavelength 0.71073
_diffrn_reflns_av_R_equivalents 0.0304
_diffrn_reflns_av_unetI/netI 0.0526
_diffrn_reflns_laue_measured_fraction_full 0.976
_diffrn_reflns_laue_measured_fraction_max 0.975
_diffrn_reflns_limit_h_max 19
_diffrn_reflns_limit_h_min -17
_diffrn_reflns_limit_k_max 27
_diffrn_reflns_limit_k_min -23
_diffrn_reflns_limit_l_max 26
_diffrn_reflns_limit_l_min -17
_diffrn_reflns_number 23213
_diffrn_reflns_point_group_measured_fraction_full 0.976
_diffrn_reflns_point_group_measured_fraction_max 0.975
_diffrn_reflns_theta_full 26.000
_diffrn_reflns_theta_max 26.371
_diffrn_reflns_theta_min 3.721
_diffrn_source 'Enhance (Mo) X-ray Source'
_exptl_absorpt_coefficient_mu 2.840
_exptl_absorpt_correction_T_max 1.00000
_exptl_absorpt_correction_T_min 0.67374
_exptl_absorpt_correction_type multi-scan
_exptl_absorpt_process_details
;
CrysAlisPro, Agilent Technologies,
Version 1.171.37.34i (release 04-08-2014 CrysAlis171 .NET)
(compiled Aug  4 2014,14:34:23)
Empirical absorption correction using spherical harmonics,
 implemented in SCALE3 ABSPACK scaling algorithm.
;
_exptl_crystal_colour colourless
_exptl_crystal_colour_primary colourless
_exptl_crystal_density_diffrn 1.472
_exptl_crystal_description block
_exptl_crystal_F_000 2424
_exptl_crystal_size_max 0.15
_exptl_crystal_size_mid 0.1
_exptl_crystal_size_min 0.08
_refine_diff_density_max 1.359
_refine_diff_density_min -1.146
_refine_diff_density_rms 0.140
_refine_ls_extinction_method none
_refine_ls_goodness_of_fit_ref 1.077
_refine_ls_hydrogen_treatment constr
_refine_ls_matrix_type full
_refine_ls_number_parameters 589
_refine_ls_number_reflns 11177
_refine_ls_number_restraints 0
_refine_ls_restrained_S_all 1.077
_refine_ls_R_factor_all 0.0562
_refine_ls_R_factor_gt 0.0452
_refine_ls_shift/su_max 0.001
_refine_ls_shift/su_mean 0.000
_refine_ls_structure_factor_coef Fsqd
_refine_ls_weighting_details 'w=1/[\s^2^(Fo^2^)+(0.0616P)^2^+6.8047P] where P=(Fo^2^+2Fc^2^)/3'
_refine_ls_weighting_scheme calc
_refine_ls_wR_factor_gt 0.1161
_refine_ls_wR_factor_ref 0.1221
_reflns_Friedel_coverage 0.000
_reflns_number_gt 9122
_reflns_number_total 11177
_reflns_threshold_expression 'I > 2\s(I)'
_cod_data_source_file cifs.cif
_cod_data_source_block el508b
_cod_database_code 1540642
_shelxl_version_number 2014-1
_chemical_oxdiff_formula D2C60H60O4N10
_shelx_space_group_comment
;
The symmetry employed for this shelxl refinement is uniquely defined
by the following loop, which should always be used as a source of
symmetry information in preference to the above space-group names.
They are only intended as comments.
;
_reflns_odcompleteness_completeness 98.70
_reflns_odcompleteness_iscentric 1
_reflns_odcompleteness_theta 26.32
_olex2_refinement_description
;
1. Fixed Uiso
 At 1.2 times of:
  All C(H) groups, All N(H) groups
 At 1.5 times of:
  All C(H,H,H) groups
2.a Aromatic/amide H refined with riding coordinates:
 N8(H8), N5(H5), N2(H2), C12(H12), C36(H36), C22(H22), C8(H8A), C13(H13),
 C14(H14), C31(H31), C33(H33), C11(H11), C3(H3), C32(H32), C19(H19), C25(H25),
 C26(H26), C17(H17), C4(H4), C5(H5A), C18(H18), C42(H42), C41(H41), C39(H39),
 C28(H28), C27(H27), C40(H40)
2.b Idealised Me refined as rotating group:
 C1(H1A,H1B,H1C), C29(H29A,H29B,H29C), C15(H15A,H15B,H15C)
;
_olex2_submission_special_instructions 'No special instructions were received'

loop_
_space_group_symop_operation_xyz
'x, y, z'
'-x+1/2, y+1/2, -z+1/2'
'-x, -y, -z'
'x-1/2, -y-1/2, z-1/2'

loop_
_atom_site_label
_atom_site_type_symbol
_atom_site_fract_x
_atom_site_fract_y
_atom_site_fract_z
_atom_site_U_iso_or_equiv
_atom_site_adp_type
_atom_site_occupancy
_atom_site_site_symmetry_order
_atom_site_calc_flag
_atom_site_refinement_flags_posn
Dy1 Dy 0.55418(2) 0.35149(2) 0.27570(2) 0.02443(9) Uani 1 1 d .
Dy2 Dy 0.36334(2) 0.24326(2) 0.29007(2) 0.02584(9) Uani 1 1 d .
Cl3 Cl 0.99227(17) 0.44481(16) 0.37523(16) 0.0907(8) Uani 1 1 d .
O2 O 0.5270(3) 0.25636(19) 0.3420(2) 0.0301(9) Uani 1 1 d .
O5 O 0.4068(2) 0.35443(18) 0.3086(2) 0.0278(8) Uani 1 1 d .
O8 O 0.4483(2) 0.28191(19) 0.2087(2) 0.0279(8) Uani 1 1 d .
O9 O 0.4148(3) 0.1540(2) 0.2140(2) 0.0352(9) Uani 1 1 d .
O7 O 0.6613(2) 0.4325(2) 0.2619(2) 0.0298(9) Uani 1 1 d .
O3 O 0.6830(2) 0.3291(2) 0.3799(2) 0.0351(10) Uani 1 1 d .
O6 O 0.5365(3) 0.4372(2) 0.3679(2) 0.0309(9) Uani 1 1 d .
O4 O 0.2464(3) 0.2341(2) 0.1825(2) 0.0366(10) Uani 1 1 d .
Cl2 Cl 0.6629(3) 0.2726(3) 0.2478(3) 0.1439(15) Uani 1 1 d .
O1 O 0.2472(3) 0.1613(2) 0.2969(2) 0.0363(10) Uani 1 1 d .
Cl1 Cl 0.3224(3) 0.2674(2) 0.3960(2) 0.1370(14) Uani 1 1 d .
N7 N 0.5696(3) 0.3719(2) 0.1559(3) 0.0296(10) Uani 1 1 d .
N3 N 0.0535(3) -0.0458(3) 0.2831(2) 0.0292(10) Uani 1 1 d .
N1 N 0.4168(3) 0.1461(2) 0.3720(3) 0.0341(12) Uani 1 1 d .
N4 N 0.2211(3) 0.3222(3) 0.2693(3) 0.0337(11) Uani 1 1 d .
N8 N 0.6191(3) 0.4308(3) 0.1462(3) 0.0342(11) Uani 1 1 d .
H8 H 0.6204 0.4481 0.1061 0.041 Uiso 1 1 calc R
N5 N 0.1428(3) 0.2985(3) 0.2229(3) 0.0365(12) Uani 1 1 d .
H5 H 0.0839 0.3114 0.2229 0.044 Uiso 1 1 calc R
N2 N 0.3470(3) 0.0980(3) 0.3711(3) 0.0367(12) Uani 1 1 d .
H2 H 0.3578 0.0617 0.3964 0.044 Uiso 1 1 calc R
C21 C 0.3777(4) 0.4033(3) 0.3427(3) 0.0270(11) Uani 1 1 d .
C35 C 0.4600(4) 0.2455(3) 0.1556(3) 0.0282(12) Uani 1 1 d .
C34 C 0.4966(4) 0.2716(3) 0.1004(3) 0.0307(13) Uani 1 1 d .
C7 C 0.5898(4) 0.2349(3) 0.3948(3) 0.0305(13) Uani 1 1 d .
C30 C 0.4377(4) 0.1769(3) 0.1538(3) 0.0281(12) Uani 1 1 d .
C12 C 0.1408(4) -0.0599(3) 0.3190(3) 0.0295(12) Uani 1 1 d .
H12 H 0.1555 -0.1052 0.3313 0.035 Uiso 1 1 calc R
C36 C 0.5402(4) 0.3377(3) 0.1004(3) 0.0325(13) Uani 1 1 d .
H36 H 0.5474 0.3564 0.0583 0.039 Uiso 1 1 calc R
C23 C 0.1636(4) 0.2545(3) 0.1781(3) 0.0337(14) Uani 1 1 d .
C2 C 0.6752(4) 0.2721(3) 0.4176(3) 0.0274(12) Uani 1 1 d .
C20 C 0.2802(4) 0.4137(3) 0.3451(3) 0.0285(12) Uani 1 1 d .
C22 C 0.2038(4) 0.3761(3) 0.3021(3) 0.0367(14) Uani 1 1 d .
H22 H 0.1396 0.3909 0.2976 0.044 Uiso 1 1 calc R
C6 C 0.5771(4) 0.1779(3) 0.4340(3) 0.0360(14) Uani 1 1 d .
C9 C 0.2630(4) 0.1093(3) 0.3303(3) 0.0364(14) Uani 1 1 d .
C16 C 0.4438(4) 0.4496(3) 0.3764(3) 0.0313(12) Uani 1 1 d .
C37 C 0.6634(4) 0.4573(3) 0.2046(3) 0.0304(12) Uani 1 1 d .
C8 C 0.4923(4) 0.1365(3) 0.4191(3) 0.0379(15) Uani 1 1 d .
H8A H 0.4920 0.0981 0.4469 0.045 Uiso 1 1 calc R
C13 C 0.0342(4) 0.0183(3) 0.2673(3) 0.0332(13) Uani 1 1 d .
H13 H -0.0285 0.0293 0.2435 0.040 Uiso 1 1 calc R
C14 C 0.1000(4) 0.0698(3) 0.2834(3) 0.0341(13) Uani 1 1 d .
H14 H 0.0832 0.1146 0.2704 0.041 Uiso 1 1 calc R
C31 C 0.4417(4) 0.1375(3) 0.0985(3) 0.0338(14) Uani 1 1 d .
H31 H 0.4239 0.0917 0.0984 0.041 Uiso 1 1 calc R
C10 C 0.1910(4) 0.0541(3) 0.3191(3) 0.0302(12) Uani 1 1 d .
C33 C 0.4999(4) 0.2310(4) 0.0448(3) 0.0388(15) Uani 1 1 d .
H33 H 0.5221 0.2491 0.0071 0.047 Uiso 1 1 calc R
C1 C 0.7798(4) 0.3553(4) 0.3854(4) 0.052(2) Uani 1 1 d .
H1A H 0.8215 0.3197 0.3746 0.078 Uiso 1 1 calc GR
H1B H 0.8042 0.3712 0.4319 0.078 Uiso 1 1 calc GR
H1C H 0.7786 0.3924 0.3533 0.078 Uiso 1 1 calc GR
C29 C 0.4006(6) 0.0834(3) 0.2191(5) 0.059(2) Uani 1 1 d .
H29A H 0.3931 0.0723 0.2653 0.088 Uiso 1 1 calc GR
H29B H 0.4560 0.0595 0.2091 0.088 Uiso 1 1 calc GR
H29C H 0.3429 0.0700 0.1863 0.088 Uiso 1 1 calc GR
C11 C 0.2111(4) -0.0120(3) 0.3393(3) 0.0357(14) Uani 1 1 d .
H11 H 0.2714 -0.0240 0.3664 0.043 Uiso 1 1 calc R
C3 C 0.7440(4) 0.2516(3) 0.4720(3) 0.0386(15) Uani 1 1 d .
H3 H 0.8007 0.2773 0.4853 0.046 Uiso 1 1 calc R
C32 C 0.4715(4) 0.1645(3) 0.0431(3) 0.0398(16) Uani 1 1 d .
H32 H 0.4727 0.1378 0.0041 0.048 Uiso 1 1 calc R
C19 C 0.2541(5) 0.4662(3) 0.3831(3) 0.0377(14) Uani 1 1 d .
H19 H 0.1891 0.4722 0.3859 0.045 Uiso 1 1 calc R
C25 C 0.1036(5) 0.1865(3) 0.0760(3) 0.0397(15) Uani 1 1 d .
H25 H 0.1651 0.1664 0.0817 0.048 Uiso 1 1 calc R
C38 C 0.7162(4) 0.5210(3) 0.2021(3) 0.0358(14) Uani 1 1 d .
C15 C 0.6089(5) 0.4850(4) 0.3978(4) 0.0512(19) Uani 1 1 d .
H15A H 0.6694 0.4739 0.3846 0.077 Uiso 1 1 calc GR
H15B H 0.6176 0.4836 0.4475 0.077 Uiso 1 1 calc GR
H15C H 0.5887 0.5301 0.3815 0.077 Uiso 1 1 calc GR
N6 N -0.0544(5) 0.1960(5) 0.0101(3) 0.082(3) Uani 1 1 d .
C26 C 0.0318(5) 0.1693(4) 0.0211(3) 0.0454(16) Uani 1 1 d .
H26 H 0.0453 0.1367 -0.0100 0.054 Uiso 1 1 calc R
C17 C 0.4170(5) 0.5019(3) 0.4124(3) 0.0407(15) Uani 1 1 d .
H17 H 0.4636 0.5329 0.4344 0.049 Uiso 1 1 calc R
C4 C 0.7320(4) 0.1937(3) 0.5080(4) 0.0419(15) Uani 1 1 d .
H4 H 0.7805 0.1793 0.5450 0.050 Uiso 1 1 calc R
C5 C 0.6480(4) 0.1573(3) 0.4890(3) 0.0423(16) Uani 1 1 d .
H5A H 0.6386 0.1181 0.5136 0.051 Uiso 1 1 calc R
C24 C 0.0849(4) 0.2327(4) 0.1218(4) 0.0480(18) Uani 1 1 d .
N9 N 0.8050(6) 0.6440(4) 0.2108(4) 0.072(2) Uani 1 1 d .
C18 C 0.3234(5) 0.5094(3) 0.4167(4) 0.0440(16) Uani 1 1 d .
H18 H 0.3057 0.5449 0.4431 0.053 Uiso 1 1 calc R
C42 C 0.7865(5) 0.5378(4) 0.2562(5) 0.067(2) Uani 1 1 d .
H42 H 0.8076 0.5065 0.2917 0.080 Uiso 1 1 calc R
C41 C 0.8275(6) 0.6016(4) 0.2590(6) 0.071(3) Uani 1 1 d .
H41 H 0.8738 0.6138 0.2982 0.085 Uiso 1 1 calc R
C39 C 0.6924(9) 0.5654(5) 0.1520(5) 0.097(4) Uani 1 1 d .
H39 H 0.6443 0.5551 0.1132 0.116 Uiso 1 1 calc R
C28 C -0.0047(6) 0.2653(8) 0.1095(6) 0.112(5) Uani 1 1 d .
H28 H -0.0184 0.3023 0.1355 0.135 Uiso 1 1 calc R
C27 C -0.0706(6) 0.2385(10) 0.0562(6) 0.160(9) Uani 1 1 d .
H27 H -0.1350 0.2524 0.0525 0.192 Uiso 1 1 calc R
C40 C 0.7380(13) 0.6263(6) 0.1570(5) 0.137(7) Uani 1 1 d .
H40 H 0.7211 0.6572 0.1205 0.165 Uiso 1 1 calc R

loop_
_atom_site_aniso_label
_atom_site_aniso_U_11
_atom_site_aniso_U_22
_atom_site_aniso_U_33
_atom_site_aniso_U_23
_atom_site_aniso_U_13
_atom_site_aniso_U_12
Dy1 0.01900(13) 0.01500(14) 0.03738(15) -0.00196(10) 0.00136(10) -0.00117(9)
Dy2 0.01931(13) 0.01724(14) 0.03842(16) -0.00098(11) -0.00005(11) -0.00327(9)
Cl3 0.0687(13) 0.092(2) 0.114(2) 0.0150(17) 0.0268(14) -0.0037(13)
O2 0.0204(18) 0.022(2) 0.043(2) 0.0062(17) -0.0044(17) -0.0033(15)
O5 0.0227(17) 0.0168(19) 0.044(2) -0.0066(17) 0.0073(16) -0.0014(15)
O8 0.0239(17) 0.0145(19) 0.043(2) -0.0073(17) 0.0018(16) -0.0028(15)
O9 0.035(2) 0.019(2) 0.051(3) -0.0017(19) 0.0100(19) -0.0021(17)
O7 0.0245(18) 0.021(2) 0.041(2) 0.0022(18) 0.0006(16) -0.0050(15)
O3 0.0180(17) 0.028(2) 0.055(3) 0.005(2) -0.0029(17) -0.0060(16)
O6 0.0271(18) 0.022(2) 0.042(2) -0.0067(18) 0.0043(16) -0.0042(16)
O4 0.025(2) 0.036(2) 0.047(2) -0.001(2) 0.0021(18) -0.0008(17)
Cl2 0.126(3) 0.144(4) 0.159(4) -0.006(3) 0.024(3) 0.016(3)
O1 0.0210(18) 0.024(2) 0.058(3) 0.006(2) -0.0046(18) -0.0093(16)
Cl1 0.144(3) 0.128(3) 0.138(3) 0.006(3) 0.028(3) -0.001(3)
N7 0.024(2) 0.018(2) 0.046(3) -0.003(2) 0.005(2) -0.0017(19)
N3 0.023(2) 0.025(3) 0.040(3) 0.003(2) 0.0075(19) -0.0044(18)
N1 0.025(2) 0.019(2) 0.053(3) 0.001(2) -0.004(2) -0.0079(19)
N4 0.019(2) 0.040(3) 0.041(3) -0.005(2) 0.002(2) -0.003(2)
N8 0.039(3) 0.029(3) 0.034(3) 0.003(2) 0.006(2) -0.004(2)
N5 0.019(2) 0.046(3) 0.041(3) -0.006(3) -0.002(2) 0.005(2)
N2 0.031(2) 0.026(3) 0.046(3) 0.009(2) -0.009(2) -0.013(2)
C21 0.032(3) 0.022(3) 0.029(3) 0.004(2) 0.008(2) 0.000(2)
C35 0.017(2) 0.023(3) 0.041(3) -0.001(2) -0.002(2) 0.003(2)
C34 0.020(2) 0.025(3) 0.044(3) -0.005(3) 0.001(2) 0.000(2)
C7 0.020(2) 0.023(3) 0.044(3) 0.003(3) -0.004(2) -0.003(2)
C30 0.020(2) 0.020(3) 0.043(3) -0.005(2) 0.002(2) 0.004(2)
C12 0.032(3) 0.019(3) 0.038(3) 0.005(2) 0.006(2) -0.005(2)
C36 0.028(3) 0.033(3) 0.035(3) 0.003(3) 0.005(2) 0.003(2)
C23 0.025(3) 0.042(4) 0.032(3) 0.007(3) 0.001(2) -0.004(2)
C2 0.024(2) 0.015(3) 0.040(3) -0.001(2) 0.000(2) 0.000(2)
C20 0.025(2) 0.022(3) 0.037(3) 0.005(2) 0.002(2) 0.003(2)
C22 0.031(3) 0.035(4) 0.042(3) 0.000(3) 0.004(3) 0.011(3)
C6 0.025(3) 0.026(3) 0.054(4) 0.006(3) 0.000(3) -0.002(2)
C9 0.030(3) 0.033(3) 0.042(3) 0.001(3) -0.002(3) -0.010(3)
C16 0.030(3) 0.029(3) 0.034(3) -0.001(3) 0.004(2) -0.002(2)
C37 0.026(3) 0.019(3) 0.048(3) -0.002(3) 0.011(2) -0.001(2)
C8 0.032(3) 0.018(3) 0.056(4) 0.013(3) -0.008(3) -0.008(2)
C13 0.025(3) 0.023(3) 0.050(4) 0.005(3) 0.003(2) -0.005(2)
C14 0.031(3) 0.023(3) 0.047(3) 0.000(3) 0.004(3) -0.004(2)
C31 0.028(3) 0.025(3) 0.044(3) -0.013(3) -0.003(3) -0.003(2)
C10 0.030(3) 0.028(3) 0.034(3) -0.001(2) 0.009(2) -0.006(2)
C33 0.030(3) 0.046(4) 0.037(3) -0.002(3) -0.002(3) 0.006(3)
C1 0.023(3) 0.055(5) 0.068(5) 0.012(4) -0.014(3) -0.014(3)
C29 0.084(5) 0.019(3) 0.079(5) -0.008(4) 0.031(4) -0.012(4)
C11 0.030(3) 0.026(3) 0.047(3) 0.000(3) -0.004(3) -0.005(2)
C3 0.026(3) 0.037(4) 0.047(4) -0.003(3) -0.005(3) -0.009(2)
C32 0.032(3) 0.034(4) 0.049(4) -0.023(3) -0.004(3) 0.007(3)
C19 0.042(3) 0.033(3) 0.041(3) 0.003(3) 0.017(3) 0.010(3)
C25 0.041(3) 0.022(3) 0.051(4) -0.001(3) -0.001(3) 0.004(3)
C38 0.041(3) 0.017(3) 0.053(4) -0.003(3) 0.020(3) -0.007(2)
C15 0.041(3) 0.057(5) 0.054(4) -0.027(4) 0.005(3) -0.020(3)
N6 0.047(4) 0.141(8) 0.049(4) -0.034(5) -0.012(3) -0.007(4)
C26 0.055(4) 0.037(4) 0.039(3) 0.003(3) -0.004(3) 0.002(3)
C17 0.049(4) 0.033(4) 0.042(3) -0.015(3) 0.012(3) 0.001(3)
C4 0.033(3) 0.036(4) 0.051(4) 0.008(3) -0.005(3) -0.007(3)
C5 0.033(3) 0.034(4) 0.051(4) 0.009(3) -0.011(3) -0.004(3)
C24 0.030(3) 0.071(5) 0.040(4) -0.006(4) -0.001(3) -0.007(3)
N9 0.099(5) 0.037(4) 0.088(5) -0.007(4) 0.039(5) -0.041(4)
C18 0.047(4) 0.032(4) 0.052(4) -0.015(3) 0.006(3) -0.001(3)
C42 0.044(4) 0.037(4) 0.105(7) 0.019(4) -0.016(4) -0.013(3)
C41 0.055(4) 0.038(4) 0.111(7) -0.004(5) -0.004(5) -0.025(4)
C39 0.154(10) 0.071(7) 0.058(5) 0.005(5) 0.003(6) -0.073(7)
C28 0.036(4) 0.204(15) 0.088(7) -0.068(8) -0.011(4) 0.020(6)
C27 0.037(4) 0.32(2) 0.110(9) -0.140(12) -0.030(5) 0.045(8)
C40 0.264(17) 0.060(7) 0.066(6) 0.021(5) -0.017(8) -0.103(9)

loop_
_atom_type_symbol
_atom_type_description
_atom_type_scat_dispersion_real
_atom_type_scat_dispersion_imag
_atom_type_scat_source
C C 0.0033 0.0016 'International Tables Vol C Tables 4.2.6.8 and 6.1.1.4'
H H 0.0000 0.0000 'International Tables Vol C Tables 4.2.6.8 and 6.1.1.4'
Cl Cl 0.1484 0.1585 'International Tables Vol C Tables 4.2.6.8 and 6.1.1.4'
Dy Dy -0.1892 4.4098 'International Tables Vol C Tables 4.2.6.8 and 6.1.1.4'
N N 0.0061 0.0033 'International Tables Vol C Tables 4.2.6.8 and 6.1.1.4'
O O 0.0106 0.0060 'International Tables Vol C Tables 4.2.6.8 and 6.1.1.4'

loop_
_geom_angle_atom_site_label_1
_geom_angle_atom_site_label_2
_geom_angle_atom_site_label_3
_geom_angle
_geom_angle_site_symmetry_1
_geom_angle_site_symmetry_3
O2 Dy1 Dy2 41.81(8) . .
O2 Dy1 O3 64.77(12) . .
O2 Dy1 O6 94.46(14) . .
O2 Dy1 N7 136.18(15) . .
O2 Dy1 N3 134.90(13) . 2
O5 Dy1 Dy2 40.27(9) . .
O5 Dy1 O2 66.72(13) . .
O5 Dy1 O3 108.46(14) . .
O5 Dy1 O6 63.38(12) . .
O5 Dy1 Cl2 139.46(16) . .
O5 Dy1 N7 122.15(14) . .
O5 Dy1 N3 68.69(14) . 2
O8 Dy1 Dy2 41.03(10) . .
O8 Dy1 O2 71.31(14) . .
O8 Dy1 O5 69.74(13) . .
O8 Dy1 O7 137.85(14) . .
O8 Dy1 O3 131.52(13) . .
O8 Dy1 O6 132.79(12) . .
O8 Dy1 Cl2 80.91(15) . .
O8 Dy1 N7 73.18(15) . .
O8 Dy1 N3 87.49(14) . 2
O7 Dy1 Dy2 171.98(9) . .
O7 Dy1 O2 144.94(13) . .
O7 Dy1 O5 133.06(13) . .
O7 Dy1 O3 80.40(13) . .
O7 Dy1 O6 77.44(13) . .
O7 Dy1 Cl2 87.42(16) . .
O7 Dy1 N7 64.71(14) . .
O7 Dy1 N3 75.10(13) . 2
O3 Dy1 Dy2 105.49(9) . .
O3 Dy1 O6 71.60(13) . .
O3 Dy1 N3 138.81(14) . 2
O6 Dy1 Dy2 99.04(8) . .
O6 Dy1 N3 71.08(13) . 2
Cl2 Dy1 Dy2 99.58(13) . .
Cl2 Dy1 O2 77.93(16) . .
Cl2 Dy1 O3 71.03(16) . .
Cl2 Dy1 O6 141.46(14) . .
Cl2 Dy1 N7 71.83(17) . .
Cl2 Dy1 N3 138.71(16) . 2
N7 Dy1 Dy2 113.64(10) . .
N7 Dy1 O3 129.35(14) . .
N7 Dy1 O6 128.78(14) . .
N7 Dy1 N3 66.88(14) . 2
N3 Dy1 Dy2 96.97(10) 2 .
O2 Dy2 Dy1 42.37(9) . .
O2 Dy2 O9 87.73(14) . .
O2 Dy2 O4 145.89(15) . .
O2 Dy2 N1 70.37(14) . .
O2 Dy2 N4 133.43(15) . .
O5 Dy2 Dy1 40.61(9) . .
O5 Dy2 O2 67.41(13) . .
O5 Dy2 O8 68.71(13) . .
O5 Dy2 O9 131.71(13) . .
O5 Dy2 O4 108.94(14) . .
O5 Dy2 O1 145.75(14) . .
O5 Dy2 Cl1 76.58(15) . .
O5 Dy2 N1 126.19(14) . .
O5 Dy2 N4 67.01(14) . .
O8 Dy2 Dy1 39.42(9) . .
O8 Dy2 O2 70.48(13) . .
O8 Dy2 O9 64.01(13) . .
O8 Dy2 O4 76.67(13) . .
O8 Dy2 O1 137.57(14) . .
O8 Dy2 Cl1 144.36(15) . .
O8 Dy2 N1 124.47(15) . .
O8 Dy2 N4 101.04(15) . .
O9 Dy2 Dy1 93.26(9) . .
O9 Dy2 N1 76.65(16) . .
O4 Dy2 Dy1 111.80(10) . .
O4 Dy2 O9 69.48(14) . .
O4 Dy2 N1 124.71(15) . .
O4 Dy2 N4 61.54(15) . .
O1 Dy2 Dy1 173.56(11) . .
O1 Dy2 O2 133.96(13) . .
O1 Dy2 O9 80.92(15) . .
O1 Dy2 O4 68.81(15) . .
O1 Dy2 Cl1 77.44(16) . .
O1 Dy2 N1 63.60(14) . .
O1 Dy2 N4 83.81(15) . .
Cl1 Dy2 Dy1 106.56(11) . .
Cl1 Dy2 O2 89.22(16) . .
Cl1 Dy2 O9 146.55(15) . .
Cl1 Dy2 O4 123.82(15) . .
Cl1 Dy2 N1 70.98(17) . .
Cl1 Dy2 N4 71.55(16) . .
N1 Dy2 Dy1 112.53(10) . .
N4 Dy2 Dy1 102.18(12) . .
N4 Dy2 O9 130.96(15) . .
N4 Dy2 N1 134.49(17) . .
Dy2 O2 Dy1 95.82(13) . .
C7 O2 Dy1 123.0(3) . .
C7 O2 Dy2 140.2(4) . .
Dy2 O5 Dy1 99.12(14) . .
C21 O5 Dy1 124.7(3) . .
C21 O5 Dy2 134.1(3) . .
Dy1 O8 Dy2 99.54(15) . .
C35 O8 Dy1 129.0(3) . .
C35 O8 Dy2 122.9(3) . .
C30 O9 Dy2 116.0(3) . .
C30 O9 C29 116.5(5) . .
C29 O9 Dy2 125.7(4) . .
C37 O7 Dy1 122.2(3) . .
C2 O3 Dy1 118.1(3) . .
C2 O3 C1 115.7(4) . .
C1 O3 Dy1 121.1(4) . .
C16 O6 Dy1 116.3(3) . .
C16 O6 C15 116.7(5) . .
C15 O6 Dy1 124.9(4) . .
C23 O4 Dy2 120.5(4) . .
C9 O1 Dy2 124.5(3) . .
N8 N7 Dy1 114.6(3) . .
C36 N7 Dy1 131.5(4) . .
C36 N7 N8 114.0(5) . .
C12 N3 Dy1 117.6(4) . 2_545
C13 N3 Dy1 123.8(4) . 2_545
C13 N3 C12 117.0(5) . .
N2 N1 Dy2 113.6(3) . .
C8 N1 Dy2 132.6(4) . .
C8 N1 N2 113.4(5) . .
N5 N4 Dy2 114.0(4) . .
C22 N4 Dy2 130.9(4) . .
C22 N4 N5 114.2(5) . .
N7 N8 H8 124.0 . .
C37 N8 N7 112.1(5) . .
C37 N8 H8 124.0 . .
N4 N5 H5 122.7 . .
C23 N5 N4 114.7(5) . .
C23 N5 H5 122.7 . .
N1 N2 H2 121.7 . .
C9 N2 N1 116.6(5) . .
C9 N2 H2 121.7 . .
O5 C21 C20 123.2(5) . .
O5 C21 C16 119.5(5) . .
C16 C21 C20 117.3(5) . .
O8 C35 C34 123.5(5) . .
O8 C35 C30 119.3(5) . .
C30 C35 C34 117.2(5) . .
C35 C34 C36 123.9(5) . .
C33 C34 C35 119.4(6) . .
C33 C34 C36 116.4(6) . .
O2 C7 C2 119.3(5) . .
O2 C7 C6 124.5(5) . .
C6 C7 C2 116.2(5) . .
O9 C30 C35 112.9(5) . .
C31 C30 O9 124.8(5) . .
C31 C30 C35 122.3(6) . .
N3 C12 H12 118.2 . .
N3 C12 C11 123.5(5) . .
C11 C12 H12 118.2 . .
N7 C36 C34 122.7(6) . .
N7 C36 H36 118.7 . .
C34 C36 H36 118.7 . .
O4 C23 N5 120.8(5) . .
O4 C23 C24 121.4(6) . .
N5 C23 C24 117.8(5) . .
O3 C2 C7 114.5(5) . .
C3 C2 O3 123.7(5) . .
C3 C2 C7 121.8(5) . .
C21 C20 C22 121.7(5) . .
C19 C20 C21 120.3(5) . .
C19 C20 C22 117.5(5) . .
N4 C22 C20 121.8(5) . .
N4 C22 H22 119.1 . .
C20 C22 H22 119.1 . .
C7 C6 C8 122.9(5) . .
C5 C6 C7 121.3(5) . .
C5 C6 C8 115.8(6) . .
O1 C9 N2 121.4(5) . .
O1 C9 C10 119.9(5) . .
N2 C9 C10 118.4(6) . .
O6 C16 C21 112.9(5) . .
C17 C16 O6 125.2(5) . .
C17 C16 C21 121.8(5) . .
O7 C37 N8 123.7(5) . .
O7 C37 C38 118.5(5) . .
N8 C37 C38 117.8(5) . .
N1 C8 C6 127.1(6) . .
N1 C8 H8A 116.5 . .
C6 C8 H8A 116.5 . .
N3 C13 H13 118.0 . .
N3 C13 C14 124.0(5) . .
C14 C13 H13 118.0 . .
C13 C14 H14 120.9 . .
C10 C14 C13 118.2(6) . .
C10 C14 H14 120.9 . .
C30 C31 H31 120.0 . .
C30 C31 C32 119.9(6) . .
C32 C31 H31 120.0 . .
C14 C10 C9 117.0(5) . .
C14 C10 C11 118.7(5) . .
C11 C10 C9 124.2(5) . .
C34 C33 H33 119.2 . .
C32 C33 C34 121.5(7) . .
C32 C33 H33 119.2 . .
O3 C1 H1A 109.5 . .
O3 C1 H1B 109.5 . .
O3 C1 H1C 109.5 . .
H1A C1 H1B 109.5 . .
H1A C1 H1C 109.5 . .
H1B C1 H1C 109.5 . .
O9 C29 H29A 109.5 . .
O9 C29 H29B 109.5 . .
O9 C29 H29C 109.5 . .
H29A C29 H29B 109.5 . .
H29A C29 H29C 109.5 . .
H29B C29 H29C 109.5 . .
C12 C11 C10 118.4(5) . .
C12 C11 H11 120.8 . .
C10 C11 H11 120.8 . .
C2 C3 H3 119.5 . .
C2 C3 C4 121.0(5) . .
C4 C3 H3 119.5 . .
C31 C32 C33 119.4(6) . .
C31 C32 H32 120.3 . .
C33 C32 H32 120.3 . .
C20 C19 H19 120.2 . .
C18 C19 C20 119.6(6) . .
C18 C19 H19 120.2 . .
C26 C25 H25 120.5 . .
C24 C25 H25 120.5 . .
C24 C25 C26 119.1(6) . .
C42 C38 C37 118.8(6) . .
C39 C38 C37 123.0(7) . .
C39 C38 C42 118.0(7) . .
O6 C15 H15A 109.5 . .
O6 C15 H15B 109.5 . .
O6 C15 H15C 109.5 . .
H15A C15 H15B 109.5 . .
H15A C15 H15C 109.5 . .
H15B C15 H15C 109.5 . .
C27 N6 C26 115.9(6) . .
C25 C26 H26 118.4 . .
N6 C26 C25 123.2(7) . .
N6 C26 H26 118.4 . .
C16 C17 H17 120.0 . .
C18 C17 C16 120.1(6) . .
C18 C17 H17 120.0 . .
C3 C4 H4 120.5 . .
C5 C4 C3 119.0(6) . .
C5 C4 H4 120.5 . .
C6 C5 H5A 119.7 . .
C4 C5 C6 120.5(6) . .
C4 C5 H5A 119.7 . .
C25 C24 C23 119.1(6) . .
C25 C24 C28 119.3(7) . .
C28 C24 C23 121.0(7) . .
C41 N9 C40 117.6(7) . .
C19 C18 H18 119.6 . .
C17 C18 C19 120.9(6) . .
C17 C18 H18 119.6 . .
C38 C42 H42 120.3 . .
C38 C42 C41 119.5(8) . .
C41 C42 H42 120.3 . .
N9 C41 C42 122.4(8) . .
N9 C41 H41 118.8 . .
C42 C41 H41 118.8 . .
C38 C39 H39 120.3 . .
C38 C39 C40 119.5(9) . .
C40 C39 H39 120.3 . .
C24 C28 H28 123.0 . .
C27 C28 C24 114.0(10) . .
C27 C28 H28 123.0 . .
N6 C27 C28 127.4(8) . .
N6 C27 H27 116.3 . .
C28 C27 H27 116.3 . .
N9 C40 C39 122.9(10) . .
N9 C40 H40 118.5 . .
C39 C40 H40 118.5 . .

loop_
_geom_bond_atom_site_label_1
_geom_bond_atom_site_label_2
_geom_bond_distance
_geom_bond_site_symmetry_2
Dy1 Dy2 3.5380(3) .
Dy1 O2 2.397(4) .
Dy1 O5 2.332(4) .
Dy1 O8 2.278(3) .
Dy1 O7 2.283(4) .
Dy1 O3 2.525(4) .
Dy1 O6 2.571(4) .
Dy1 Cl2 2.360(5) .
Dy1 N7 2.493(5) .
Dy1 N3 2.687(5) 2
Dy2 O2 2.371(3) .
Dy2 O5 2.316(4) .
Dy2 O8 2.355(4) .
Dy2 O9 2.551(4) .
Dy2 O4 2.449(4) .
Dy2 O1 2.356(4) .
Dy2 Cl1 2.367(5) .
Dy2 N1 2.556(5) .
Dy2 N4 2.540(5) .
O2 C7 1.312(7) .
O5 C21 1.309(7) .
O8 C35 1.329(7) .
O9 C30 1.392(7) .
O9 C29 1.434(8) .
O7 C37 1.257(7) .
O3 C2 1.385(7) .
O3 C1 1.462(7) .
O6 C16 1.392(7) .
O6 C15 1.445(7) .
O4 C23 1.236(7) .
O1 C9 1.232(7) .
N7 N8 1.407(7) .
N7 C36 1.300(8) .
N3 Dy1 2.688(5) 2_545
N3 C12 1.336(7) .
N3 C13 1.336(8) .
N1 N2 1.383(6) .
N1 C8 1.295(7) .
N4 N5 1.384(6) .
N4 C22 1.311(8) .
N8 H8 0.8800 .
N8 C37 1.322(7) .
N5 H5 0.8800 .
N5 C23 1.334(8) .
N2 H2 0.8800 .
N2 C9 1.325(7) .
C21 C20 1.419(7) .
C21 C16 1.393(8) .
C35 C34 1.419(9) .
C35 C30 1.406(8) .
C34 C36 1.460(8) .
C34 C33 1.387(9) .
C7 C2 1.420(7) .
C7 C6 1.418(8) .
C30 C31 1.370(8) .
C12 H12 0.9500 .
C12 C11 1.386(8) .
C36 H36 0.9500 .
C23 C24 1.487(8) .
C2 C3 1.373(8) .
C20 C22 1.455(8) .
C20 C19 1.391(8) .
C22 H22 0.9500 .
C6 C8 1.446(8) .
C6 C5 1.398(8) .
C9 C10 1.494(8) .
C16 C17 1.369(8) .
C37 C38 1.486(8) .
C8 H8A 0.9500 .
C13 H13 0.9500 .
C13 C14 1.386(8) .
C14 H14 0.9500 .
C14 C10 1.386(8) .
C31 H31 0.9500 .
C31 C32 1.381(10) .
C10 C11 1.394(8) .
C33 H33 0.9500 .
C33 C32 1.387(10) .
C1 H1A 0.9800 .
C1 H1B 0.9800 .
C1 H1C 0.9800 .
C29 H29A 0.9800 .
C29 H29B 0.9800 .
C29 H29C 0.9800 .
C11 H11 0.9500 .
C3 H3 0.9500 .
C3 C4 1.393(9) .
C32 H32 0.9500 .
C19 H19 0.9500 .
C19 C18 1.380(9) .
C25 H25 0.9500 .
C25 C26 1.384(9) .
C25 C24 1.368(10) .
C38 C42 1.361(10) .
C38 C39 1.332(12) .
C15 H15A 0.9800 .
C15 H15B 0.9800 .
C15 H15C 0.9800 .
N6 C26 1.319(10) .
N6 C27 1.310(13) .
C26 H26 0.9500 .
C17 H17 0.9500 .
C17 C18 1.367(9) .
C4 H4 0.9500 .
C4 C5 1.388(8) .
C5 H5A 0.9500 .
C24 C28 1.411(12) .
N9 C41 1.277(12) .
N9 C40 1.336(13) .
C18 H18 0.9500 .
C42 H42 0.9500 .
C42 C41 1.399(11) .
C41 H41 0.9500 .
C39 H39 0.9500 .
C39 C40 1.374(12) .
C28 H28 0.9500 .
C28 C27 1.379(13) .
C27 H27 0.9500 .
C40 H40 0.9500 .

loop_
_geom_torsion_atom_site_label_1
_geom_torsion_atom_site_label_2
_geom_torsion_atom_site_label_3
_geom_torsion_atom_site_label_4
_geom_torsion
_geom_torsion_site_symmetry_1
Dy1 O2 C7 C2 4.9(8) .
Dy1 O2 C7 C6 -178.3(5) .
Dy1 O5 C21 C20 161.1(4) .
Dy1 O5 C21 C16 -16.1(7) .
Dy1 O8 C35 C34 -49.7(7) .
Dy1 O8 C35 C30 128.5(4) .
Dy1 O7 C37 N8 -14.1(7) .
Dy1 O7 C37 C38 164.0(4) .
Dy1 O3 C2 C7 -4.4(6) .
Dy1 O3 C2 C3 174.7(5) .
Dy1 O6 C16 C21 12.3(6) .
Dy1 O6 C16 C17 -166.4(5) .
Dy1 N7 N8 C37 12.0(6) .
Dy1 N7 C36 C34 -6.5(8) .
Dy1 N3 C12 C11 165.4(5) 2_545
Dy1 N3 C13 C14 -162.6(5) 2_545
Dy2 O2 C7 C2 -160.8(4) .
Dy2 O2 C7 C6 16.0(10) .
Dy2 O5 C21 C20 -39.1(8) .
Dy2 O5 C21 C16 143.8(4) .
Dy2 O8 C35 C34 169.1(4) .
Dy2 O8 C35 C30 -12.7(6) .
Dy2 O9 C30 C35 20.5(5) .
Dy2 O9 C30 C31 -161.5(4) .
Dy2 O4 C23 N5 20.0(8) .
Dy2 O4 C23 C24 -162.1(5) .
Dy2 O1 C9 N2 6.6(9) .
Dy2 O1 C9 C10 -166.3(4) .
Dy2 N1 N2 C9 -1.7(7) .
Dy2 N1 C8 C6 -7.8(11) .
Dy2 N4 N5 C23 -25.3(6) .
Dy2 N4 C22 C20 21.3(9) .
O2 C7 C2 O3 0.0(8) .
O2 C7 C2 C3 -179.1(6) .
O2 C7 C6 C8 0.5(10) .
O2 C7 C6 C5 178.8(6) .
O5 C21 C20 C22 -8.5(9) .
O5 C21 C20 C19 179.2(5) .
O5 C21 C16 O6 0.8(7) .
O5 C21 C16 C17 179.5(6) .
O8 C35 C34 C36 10.5(8) .
O8 C35 C34 C33 -175.5(5) .
O8 C35 C30 O9 -6.6(7) .
O8 C35 C30 C31 175.4(5) .
O9 C30 C31 C32 -175.5(5) .
O7 C37 C38 C42 23.2(9) .
O7 C37 C38 C39 -150.6(9) .
O3 C2 C3 C4 179.9(6) .
O6 C16 C17 C18 179.3(6) .
O4 C23 C24 C25 3.6(10) .
O4 C23 C24 C28 -167.9(9) .
O1 C9 C10 C14 -14.9(9) .
O1 C9 C10 C11 161.9(6) .
N7 N8 C37 O7 0.0(8) .
N7 N8 C37 C38 -178.1(5) .
N3 C12 C11 C10 -2.5(9) .
N3 C13 C14 C10 -1.1(10) .
N1 N2 C9 O1 -2.8(10) .
N1 N2 C9 C10 170.2(5) .
N4 N5 C23 O4 5.0(9) .
N4 N5 C23 C24 -173.0(6) .
N8 N7 C36 C34 173.2(5) .
N8 C37 C38 C42 -158.5(7) .
N8 C37 C38 C39 27.6(11) .
N5 N4 C22 C20 -170.7(5) .
N5 C23 C24 C25 -178.5(6) .
N5 C23 C24 C28 10.1(12) .
N2 N1 C8 C6 -179.2(6) .
N2 C9 C10 C14 172.0(6) .
N2 C9 C10 C11 -11.2(10) .
C21 C20 C22 N4 13.7(9) .
C21 C20 C19 C18 2.2(9) .
C21 C16 C17 C18 0.7(10) .
C35 C34 C36 N7 16.6(8) .
C35 C34 C33 C32 -2.5(8) .
C35 C30 C31 C32 2.3(8) .
C34 C35 C30 O9 171.7(4) .
C34 C35 C30 C31 -6.3(8) .
C34 C33 C32 C31 -1.7(9) .
C7 C2 C3 C4 -1.1(10) .
C7 C6 C8 N1 -3.1(11) .
C7 C6 C5 C4 2.0(11) .
C30 C35 C34 C36 -167.7(5) .
C30 C35 C34 C33 6.3(7) .
C30 C31 C32 C33 1.9(8) .
C12 N3 C13 C14 2.7(9) .
C36 N7 N8 C37 -167.8(5) .
C36 C34 C33 C32 172.0(5) .
C23 C24 C28 C27 -178.9(12) .
C2 C7 C6 C8 177.4(6) .
C2 C7 C6 C5 -4.2(9) .
C2 C3 C4 C5 -1.3(11) .
C20 C21 C16 O6 -176.6(5) .
C20 C21 C16 C17 2.1(9) .
C20 C19 C18 C17 0.8(10) .
C22 N4 N5 C23 164.6(6) .
C22 C20 C19 C18 -170.5(6) .
C6 C7 C2 O3 -177.1(5) .
C6 C7 C2 C3 3.8(9) .
C9 C10 C11 C12 -172.6(6) .
C16 C21 C20 C22 168.8(5) .
C16 C21 C20 C19 -3.6(8) .
C16 C17 C18 C19 -2.3(11) .
C37 C38 C42 C41 -171.0(8) .
C37 C38 C39 C40 173.0(12) .
C8 N1 N2 C9 171.5(6) .
C8 C6 C5 C4 -179.5(7) .
C13 N3 C12 C11 -0.8(9) .
C13 C14 C10 C9 174.6(6) .
C13 C14 C10 C11 -2.4(9) .
C14 C10 C11 C12 4.1(9) .
C33 C34 C36 N7 -157.6(5) .
C1 O3 C2 C7 -159.4(6) .
C1 O3 C2 C3 19.7(9) .
C29 O9 C30 C35 -173.9(5) .
C29 O9 C30 C31 4.1(8) .
C3 C4 C5 C6 0.9(11) .
C19 C20 C22 N4 -173.7(6) .
C25 C24 C28 C27 9.6(18) .
C38 C42 C41 N9 -3.8(15) .
C38 C39 C40 N9 -1(2) .
C15 O6 C16 C21 176.4(5) .
C15 O6 C16 C17 -2.2(9) .
C26 C25 C24 C23 -176.1(6) .
C26 C25 C24 C28 -4.5(13) .
C26 N6 C27 C28 10(3) .
C5 C6 C8 N1 178.4(7) .
C24 C25 C26 N6 0.8(12) .
C24 C28 C27 N6 -13(3) .
C42 C38 C39 C40 -0.9(18) .
C41 N9 C40 C39 1(2) .
C39 C38 C42 C41 3.2(13) .
C27 N6 C26 C25 -3.0(16) .
C40 N9 C41 C42 1.7(16) .

loop_
_smtbx_masks_void_nr
_smtbx_masks_void_average_x
_smtbx_masks_void_average_y
_smtbx_masks_void_average_z
_smtbx_masks_void_volume
_smtbx_masks_void_count_electrons
1 -0.783 -0.274 -0.356 1858.6 102.2
